data_4311096
loop_
_publ_author_name
'Andrei N. Vedernikov'
'Maren Pink'
'Kenneth G. Caulton'

_publ_section_title
;
 Hydrocarbyl Ligand "Tuning" of the PtII/IV Redox Potential
;
_journal_name_full 'Inorganic Chemistry'
_journal_page_first 3642
_journal_page_last 3646
_journal_paper_doi 10.1021/ic034731m
_journal_volume 43
_journal_year 2004
_chemical_formula_moiety 'C32 H12 B F24, C31 H18 F10 N3 Pt'
_chemical_formula_sum 'C63 H30 B F34 N3 Pt'
_chemical_formula_weight 1680.80
_chemical_name_systematic
; 
 ? 
;
_space_group_IT_number 14
_symmetry_cell_setting monoclinic
_symmetry_space_group_name_Hall '-P 2ybc'
_symmetry_space_group_name_H-M 'P 1 21/c 1'
_atom_sites_solution_hydrogens geom
_atom_sites_solution_primary direct
_atom_sites_solution_secondary difmap
_audit_creation_method SHELXL-97
_cell_angle_alpha 90.00
_cell_angle_beta 95.691(7)
_cell_angle_gamma 90.00
_cell_formula_units_Z 4
_cell_length_a 18.9201(19)
_cell_length_b 13.3663(12)
_cell_length_c 28.588(4)
_cell_measurement_reflns_used 9604
_cell_measurement_temperature 136(2)
_cell_measurement_theta_max 30.05
_cell_measurement_theta_min 2.29
_cell_volume 7194.0(14)
_computing_cell_refinement 'SAINT (Bruker, 1999)'
_computing_data_collection 'SMART (Bruker, 1999)'
_computing_data_reduction 'SAINT (Bruker, 1999)'
_computing_molecular_graphics 'XTEL (local library)'
_computing_publication_material 'XCIF (Bruker, 1999), XTEL (local library)'
_computing_structure_refinement 'SHELXL-97 (Sheldrick, 1997)'
_computing_structure_solution 'SIR-92 (Alatomare et al., 1993)'
_diffrn_ambient_temperature 136(2)
_diffrn_detector 'CCD area detector'
_diffrn_detector_area_resol_mean 44.52
_diffrn_detector_type 'Bruker SMART 6000'
_diffrn_measured_fraction_theta_full 0.994
_diffrn_measured_fraction_theta_max 0.994
_diffrn_measurement_details '0.30 degree frames measured for 10 seconds each'
_diffrn_measurement_device 'three-circle goniometer with fixed chi'
_diffrn_measurement_device_type 'Bruker Platform goniometer'
_diffrn_measurement_method \w-scans
_diffrn_radiation_monochromator graphite
_diffrn_radiation_source 'fine-focus sealed tube'
_diffrn_radiation_type MoK\a
_diffrn_radiation_wavelength 0.71073
_diffrn_reflns_av_R_equivalents 0.0529
_diffrn_reflns_av_sigmaI/netI 0.0276
_diffrn_reflns_limit_h_max 26
_diffrn_reflns_limit_h_min -26
_diffrn_reflns_limit_k_max 18
_diffrn_reflns_limit_k_min -18
_diffrn_reflns_limit_l_max 40
_diffrn_reflns_limit_l_min -40
_diffrn_reflns_number 193106
_diffrn_reflns_theta_full 30.08
_diffrn_reflns_theta_max 30.08
_diffrn_reflns_theta_min 2.16
_diffrn_standards_decay_% 0.0
_diffrn_standards_interval_time 954
_diffrn_standards_number 972
_exptl_absorpt_coefficient_mu 2.077
_exptl_absorpt_correction_T_max 0.7740
_exptl_absorpt_correction_T_min 0.6814
_exptl_absorpt_correction_type multi-scan
_exptl_absorpt_process_details 'SADABS, R. Blessing (1995)'
_exptl_crystal_colour colorless
_exptl_crystal_density_diffrn 1.552
_exptl_crystal_density_method 'not measured'
_exptl_crystal_description block
_exptl_crystal_F_000 3272
_exptl_crystal_size_max 0.20
_exptl_crystal_size_mid 0.15
_exptl_crystal_size_min 0.13
_refine_diff_density_max 3.387
_refine_diff_density_min -1.594
_refine_diff_density_rms 0.097
_refine_ls_extinction_method none
_refine_ls_goodness_of_fit_ref 1.065
_refine_ls_hydrogen_treatment mixed
_refine_ls_matrix_type full
_refine_ls_number_parameters 948
_refine_ls_number_reflns 21015
_refine_ls_number_restraints 24
_refine_ls_restrained_S_all 1.065
_refine_ls_R_factor_all 0.0476
_refine_ls_R_factor_gt 0.0375
_refine_ls_shift/su_max 0.003
_refine_ls_shift/su_mean 0.000
_refine_ls_structure_factor_coef Fsqd
_refine_ls_weighting_details 'calc w=1/[\s^2^(Fo^2^)+(0.0448P)^2^+9.6041P] where P=(Fo^2^+2Fc^2^)/3'
_refine_ls_weighting_scheme calc
_refine_ls_wR_factor_gt 0.0909
_refine_ls_wR_factor_ref 0.0949
_reflns_number_gt 17466
_reflns_number_total 21015
_reflns_threshold_expression >2sigma(I)
_cod_data_source_file ic034731msi20030626_105211.cif
_cod_data_source_block 03041
_cod_depositor_comments
;
The following automatic conversions were performed:

'_exptl_absorpt_correction_type' tag value 'multi-scans' was replaced
with 'multi-scan' value.

Automatic conversion script
Id: cif_fix_values 1646 2011-03-28 12:23:43Z adriana 
;
_cod_original_cell_volume 7194.0(15)
_cod_database_code 4311096

loop_
_symmetry_equiv_pos_as_xyz
'x, y, z'
'-x, y+1/2, -z+1/2'
'-x, -y, -z'
'x, -y-1/2, z-1/2'

loop_
_atom_site_label
_atom_site_type_symbol
_atom_site_fract_x
_atom_site_fract_y
_atom_site_fract_z
_atom_site_U_iso_or_equiv
_atom_site_adp_type
_atom_site_occupancy
_atom_site_symmetry_multiplicity
_atom_site_calc_flag
_atom_site_refinement_flags
_atom_site_disorder_assembly
_atom_site_disorder_group
Pt1 Pt 0.616848(6) -0.433374(7) 0.406676(4) 0.02391(4) Uani 1 1 d . . .
N1 N 0.69765(15) -0.2383(2) 0.37431(9) 0.0346(6) Uani 1 1 d . . .
H1N H 0.6895 -0.3028 0.3769 0.044(11) Uiso 1 1 calc R . .
N2 N 0.55163(12) -0.30738(16) 0.41150(7) 0.0220(4) Uani 1 1 d . . .
N3 N 0.67165(13) -0.37702(17) 0.46819(8) 0.0247(5) Uani 1 1 d . . .
C1 C 0.75986(19) -0.2039(3) 0.39251(12) 0.0395(7) Uani 1 1 d . . .
C2 C 0.7727(2) -0.1003(3) 0.38690(14) 0.0442(9) Uani 1 1 d . . .
H2 H 0.8169 -0.0724 0.3990 0.053 Uiso 1 1 calc R . .
C3 C 0.7226(2) -0.0414(3) 0.36458(14) 0.0471(9) Uani 1 1 d . . .
H3 H 0.7321 0.0278 0.3610 0.056 Uiso 1 1 calc R . .
C4 C 0.6568(2) -0.0799(2) 0.34658(12) 0.0409(8) Uani 1 1 d . . .
H4 H 0.6215 -0.0374 0.3313 0.049 Uiso 1 1 calc R . .
C5 C 0.64421(18) -0.1800(2) 0.35140(11) 0.0334(6) Uani 1 1 d . . .
C6 C 0.57579(18) -0.2324(2) 0.33648(10) 0.0325(6) Uani 1 1 d . . .
H6A H 0.5857 -0.3004 0.3251 0.039 Uiso 1 1 calc R . .
H6B H 0.5494 -0.1951 0.3104 0.039 Uiso 1 1 calc R . .
C7 C 0.53147(16) -0.2391(2) 0.37751(9) 0.0265(5) Uani 1 1 d . . .
C8 C 0.47596(17) -0.1731(2) 0.38184(11) 0.0320(6) Uani 1 1 d . . .
H8 H 0.4620 -0.1272 0.3573 0.038 Uiso 1 1 calc R . .
C9 C 0.44130(16) -0.1743(2) 0.42182(11) 0.0317(6) Uani 1 1 d . . .
H9 H 0.4017 -0.1319 0.4246 0.038 Uiso 1 1 calc R . .
C10 C 0.46510(15) -0.2386(2) 0.45811(10) 0.0268(5) Uani 1 1 d . . .
H10 H 0.4437 -0.2378 0.4868 0.032 Uiso 1 1 calc R . .
C11 C 0.52071(14) -0.30412(19) 0.45215(9) 0.0223(5) Uani 1 1 d . . .
C12 C 0.55016(15) -0.3732(2) 0.49116(9) 0.0235(5) Uani 1 1 d . . .
H12A H 0.5408 -0.4434 0.4814 0.028 Uiso 1 1 calc R . .
H12B H 0.5253 -0.3605 0.5195 0.028 Uiso 1 1 calc R . .
C13 C 0.62925(15) -0.35917(19) 0.50339(10) 0.0245(5) Uani 1 1 d . . .
C14 C 0.65734(17) -0.3292(2) 0.54741(10) 0.0301(6) Uani 1 1 d . . .
H14 H 0.6271 -0.3177 0.5715 0.036 Uiso 1 1 calc R . .
C15 C 0.72991(19) -0.3158(2) 0.55625(12) 0.0386(7) Uani 1 1 d . . .
H15 H 0.7503 -0.2970 0.5867 0.046 Uiso 1 1 calc R . .
C16 C 0.77249(18) -0.3303(3) 0.52016(13) 0.0389(7) Uani 1 1 d . . .
H16 H 0.8223 -0.3197 0.5255 0.047 Uiso 1 1 calc R . .
C17 C 0.74222(16) -0.3604(2) 0.47616(11) 0.0315(6) Uani 1 1 d . . .
C18 C 0.78740(17) -0.3722(3) 0.43567(13) 0.0368(7) Uani 1 1 d . . .
H18A H 0.7595 -0.4087 0.4099 0.044 Uiso 1 1 calc R . .
H18B H 0.8292 -0.4139 0.4463 0.044 Uiso 1 1 calc R . .
C19 C 0.81352(19) -0.2732(3) 0.41606(13) 0.0429(8) Uani 1 1 d . . .
H19A H 0.8399 -0.2366 0.4424 0.051 Uiso 1 1 calc R . .
H19B H 0.8480 -0.2897 0.3933 0.051 Uiso 1 1 calc R . .
C20 C 0.67091(17) -0.5639(2) 0.41037(12) 0.0335(6) Uani 1 1 d . . .
C21 C 0.66452(18) -0.6271(2) 0.44861(13) 0.0362(7) Uani 1 1 d . . .
C22 C 0.6981(2) -0.7188(3) 0.45498(15) 0.0474(9) Uani 1 1 d . . .
C23 C 0.7395(2) -0.7526(3) 0.42087(19) 0.0601(12) Uani 1 1 d . . .
C24 C 0.7463(3) -0.6934(3) 0.38185(18) 0.0638(13) Uani 1 1 d . . .
C25 C 0.7128(2) -0.6013(3) 0.37719(15) 0.0467(9) Uani 1 1 d . . .
C26 C 0.55306(17) -0.4922(2) 0.35298(9) 0.0274(6) Uani 1 1 d . . .
C27 C 0.49352(16) -0.5431(2) 0.36467(9) 0.0257(5) Uani 1 1 d . . .
C28 C 0.44340(17) -0.5874(2) 0.33311(10) 0.0298(6) Uani 1 1 d . . .
C29 C 0.4517(2) -0.5812(3) 0.28594(11) 0.0372(7) Uani 1 1 d . . .
C30 C 0.5100(2) -0.5328(3) 0.27177(10) 0.0391(8) Uani 1 1 d . . .
C31 C 0.5592(2) -0.4898(2) 0.30470(11) 0.0367(7) Uani 1 1 d . . .
F21 F 0.62299(11) -0.59992(14) 0.48235(7) 0.0384(4) Uani 1 1 d . . .
F22 F 0.68984(14) -0.77638(17) 0.49320(10) 0.0621(7) Uani 1 1 d . . .
F23 F 0.77300(17) -0.84174(18) 0.42670(13) 0.0820(10) Uani 1 1 d . . .
F24 F 0.7838(2) -0.7275(2) 0.34756(14) 0.1026(13) Uani 1 1 d . . .
F25 F 0.72274(14) -0.54557(17) 0.33859(9) 0.0594(7) Uani 1 1 d . . .
F27 F 0.48265(9) -0.55236(13) 0.41079(5) 0.0286(3) Uani 1 1 d . . .
F28 F 0.38725(10) -0.63639(16) 0.34706(6) 0.0402(4) Uani 1 1 d . . .
F29 F 0.40303(13) -0.62308(19) 0.25423(7) 0.0532(6) Uani 1 1 d . . .
F30 F 0.51861(15) -0.52799(18) 0.22545(7) 0.0551(6) Uani 1 1 d . . .
F31 F 0.61475(14) -0.44258(16) 0.28800(7) 0.0525(6) Uani 1 1 d . . .
B1 B 0.24082(15) -0.0346(2) 0.34778(10) 0.0203(5) Uani 1 1 d . . .
C32 C 0.21740(14) 0.0340(2) 0.30114(9) 0.0229(5) Uani 1 1 d . . .
C33 C 0.22543(15) 0.1382(2) 0.30141(10) 0.0276(6) Uani 1 1 d . . .
H33 H 0.2509 0.1690 0.3279 0.033 Uiso 1 1 calc R . .
C34 C 0.19734(15) 0.1984(2) 0.26419(11) 0.0305(6) Uani 1 1 d . A .
C35 C 0.15957(16) 0.1558(2) 0.22473(11) 0.0332(6) Uani 1 1 d . . .
H35 H 0.1399 0.1964 0.1994 0.040 Uiso 1 1 calc R . .
C36 C 0.15154(16) 0.0526(2) 0.22339(11) 0.0307(6) Uani 1 1 d . . .
C37 C 0.17963(15) -0.0071(2) 0.26095(10) 0.0267(5) Uani 1 1 d . . .
H37 H 0.1729 -0.0775 0.2592 0.032 Uiso 1 1 calc R . .
C38 C 0.20571(19) 0.3100(3) 0.26611(14) 0.0421(8) Uani 1 1 d D . .
F38A F 0.2391(3) 0.3435(3) 0.30513(17) 0.0664(19) Uani 0.771(14) 1 d PDU A 1
F38B F 0.2421(3) 0.3435(3) 0.23180(18) 0.075(2) Uani 0.771(14) 1 d PDU A 1
F38C F 0.14346(18) 0.3568(2) 0.2603(3) 0.071(2) Uani 0.771(14) 1 d PDU A 1
F38D F 0.2736(8) 0.3341(14) 0.2641(13) 0.144(12) Uani 0.229(14) 1 d PDU A 2
F38E F 0.1743(13) 0.3552(10) 0.2292(6) 0.085(9) Uani 0.229(14) 1 d PDU A 2
F38F F 0.185(2) 0.3451(11) 0.3042(8) 0.128(14) Uani 0.229(14) 1 d PDU A 2
C39 C 0.10774(19) 0.0068(3) 0.18205(12) 0.0393(7) Uani 1 1 d . . .
C40 C 0.30473(14) 0.01781(19) 0.38259(9) 0.0204(5) Uani 1 1 d . . .
C41 C 0.30643(15) 0.01408(19) 0.43213(9) 0.0230(5) Uani 1 1 d . . .
H41 H 0.2677 -0.0154 0.4458 0.028 Uiso 1 1 calc R . .
C42 C 0.36314(16) 0.05224(19) 0.46148(9) 0.0243(5) Uani 1 1 d . . .
C43 C 0.42116(15) 0.0951(2) 0.44310(9) 0.0243(5) Uani 1 1 d . . .
H43 H 0.4599 0.1209 0.4632 0.029 Uiso 1 1 calc R . .
C44 C 0.42108(14) 0.09914(19) 0.39448(9) 0.0212(5) Uani 1 1 d . . .
C45 C 0.36413(13) 0.06105(18) 0.36501(9) 0.0201(4) Uani 1 1 d . . .
H45 H 0.3657 0.0646 0.3319 0.024 Uiso 1 1 calc R . .
C46 C 0.36255(19) 0.0480(2) 0.51369(10) 0.0324(6) Uani 1 1 d . . .
C47 C 0.48450(15) 0.1427(2) 0.37415(10) 0.0267(5) Uani 1 1 d . . .
C48 C 0.16739(14) -0.0443(2) 0.37409(10) 0.0238(5) Uani 1 1 d . . .
C49 C 0.12249(15) -0.1273(2) 0.36957(11) 0.0309(6) Uani 1 1 d . . .
H49 H 0.1340 -0.1813 0.3501 0.037 Uiso 1 1 calc R . .
C50 C 0.06079(17) -0.1335(3) 0.39295(13) 0.0385(7) Uani 1 1 d . . .
C51 C 0.04051(19) -0.0553(3) 0.41999(15) 0.0466(9) Uani 1 1 d . . .
H51 H -0.0017 -0.0590 0.4354 0.056 Uiso 1 1 calc R . .
C52 C 0.08306(18) 0.0283(3) 0.42411(14) 0.0436(9) Uani 1 1 d . . .
C53 C 0.14480(16) 0.0340(2) 0.40154(12) 0.0340(7) Uani 1 1 d . . .
H53 H 0.1726 0.0932 0.4049 0.041 Uiso 1 1 calc R . .
C54 C 0.0143(2) -0.2251(3) 0.38779(15) 0.0502(9) Uani 1 1 d . . .
C55 C 0.0655(2) 0.1117(4) 0.4563(2) 0.0753(17) Uani 1 1 d . . .
C56 C 0.27234(13) -0.14485(19) 0.33549(9) 0.0207(5) Uani 1 1 d . . .
C57 C 0.27179(14) -0.2243(2) 0.36790(9) 0.0219(5) Uani 1 1 d . . .
H57 H 0.2510 -0.2136 0.3964 0.026 Uiso 1 1 calc R . .
C58 C 0.30054(15) -0.3178(2) 0.35964(10) 0.0246(5) Uani 1 1 d . . .
C59 C 0.33373(16) -0.3351(2) 0.31934(10) 0.0288(6) Uani 1 1 d . . .
H59 H 0.3537 -0.3987 0.3137 0.035 Uiso 1 1 calc R . .
C60 C 0.33714(15) -0.2575(2) 0.28740(10) 0.0264(5) Uani 1 1 d . . .
C61 C 0.30676(14) -0.1642(2) 0.29502(9) 0.0233(5) Uani 1 1 d . . .
H61 H 0.3094 -0.1127 0.2723 0.028 Uiso 1 1 calc R . .
C62 C 0.29633(19) -0.4020(2) 0.39395(11) 0.0344(7) Uani 1 1 d . . .
C63 C 0.3758(2) -0.2764(3) 0.24516(12) 0.0389(7) Uani 1 1 d . . .
F39A F 0.03918(14) 0.0265(3) 0.18230(12) 0.0858(10) Uani 1 1 d . . .
F39B F 0.1229(2) 0.0479(3) 0.14189(9) 0.0938(12) Uani 1 1 d . . .
F39C F 0.11452(17) -0.08868(19) 0.17858(9) 0.0702(8) Uani 1 1 d . . .
F46A F 0.42181(19) 0.0096(3) 0.53499(9) 0.1003(13) Uani 1 1 d . . .
F46B F 0.30984(17) -0.0044(2) 0.52777(7) 0.0724(9) Uani 1 1 d . . .
F46C F 0.35790(17) 0.13781(16) 0.53316(7) 0.0632(8) Uani 1 1 d . . .
F47A F 0.53630(10) 0.07523(15) 0.37110(8) 0.0400(4) Uani 1 1 d . . .
F47B F 0.46886(10) 0.17861(15) 0.33044(6) 0.0370(4) Uani 1 1 d . . .
F47C F 0.51344(11) 0.21893(15) 0.39998(7) 0.0435(5) Uani 1 1 d . . .
F54A F -0.01117(13) -0.2511(2) 0.42852(10) 0.0648(7) Uani 1 1 d . . .
F54B F 0.04639(15) -0.3040(2) 0.37262(13) 0.0857(10) Uani 1 1 d . . .
F54C F -0.04391(14) -0.2083(2) 0.35793(10) 0.0754(9) Uani 1 1 d . . .
F55A F 0.07903(16) 0.2016(2) 0.43904(15) 0.0974(13) Uani 1 1 d . . .
F55B F 0.1026(2) 0.1070(3) 0.49836(14) 0.1139(15) Uani 1 1 d . . .
F55C F -0.00342(15) 0.1118(3) 0.46393(15) 0.1061(15) Uani 1 1 d . . .
F62A F 0.26551(17) -0.48292(17) 0.37370(9) 0.0696(8) Uani 1 1 d . . .
F62B F 0.36099(13) -0.43363(17) 0.41144(8) 0.0530(6) Uani 1 1 d . . .
F62C F 0.26217(14) -0.37886(17) 0.43049(8) 0.0587(7) Uani 1 1 d . . .
F63A F 0.44658(13) -0.2806(2) 0.25634(9) 0.0700(8) Uani 1 1 d . . .
F63B F 0.36595(16) -0.20591(19) 0.21227(8) 0.0679(8) Uani 1 1 d . . .
F63C F 0.35852(15) -0.36269(17) 0.22394(8) 0.0606(7) Uani 1 1 d . . .

loop_
_atom_site_aniso_label
_atom_site_aniso_U_11
_atom_site_aniso_U_22
_atom_site_aniso_U_33
_atom_site_aniso_U_23
_atom_site_aniso_U_13
_atom_site_aniso_U_12
Pt1 0.03218(6) 0.01893(5) 0.02253(5) -0.00329(4) 0.01219(4) -0.00405(4)
N1 0.0448(15) 0.0298(13) 0.0326(13) -0.0072(10) 0.0212(11) -0.0119(11)
N2 0.0290(11) 0.0195(10) 0.0180(10) -0.0008(8) 0.0046(8) -0.0059(9)
N3 0.0300(12) 0.0190(10) 0.0260(11) 0.0003(8) 0.0066(9) 0.0020(9)
C1 0.0424(18) 0.0443(18) 0.0348(16) -0.0095(14) 0.0192(14) -0.0098(15)
C2 0.050(2) 0.0367(17) 0.050(2) -0.0138(15) 0.0257(17) -0.0192(16)
C3 0.064(2) 0.0338(17) 0.046(2) -0.0061(15) 0.0205(18) -0.0150(17)
C4 0.061(2) 0.0324(16) 0.0322(16) -0.0004(12) 0.0158(15) -0.0047(15)
C5 0.0436(17) 0.0319(15) 0.0261(14) -0.0053(11) 0.0114(12) -0.0051(13)
C6 0.0497(18) 0.0303(14) 0.0171(12) 0.0034(10) 0.0017(12) -0.0098(13)
C7 0.0374(15) 0.0218(12) 0.0196(12) 0.0001(9) -0.0003(10) -0.0071(11)
C8 0.0406(16) 0.0244(13) 0.0287(14) 0.0009(11) -0.0073(12) -0.0032(12)
C9 0.0310(14) 0.0248(13) 0.0379(16) -0.0057(11) -0.0036(12) 0.0010(11)
C10 0.0276(13) 0.0235(12) 0.0294(14) -0.0052(10) 0.0031(11) -0.0028(10)
C11 0.0264(12) 0.0200(11) 0.0212(12) -0.0026(9) 0.0060(9) -0.0039(10)
C12 0.0304(13) 0.0193(11) 0.0221(12) 0.0010(9) 0.0100(10) -0.0005(10)
C13 0.0335(14) 0.0162(11) 0.0246(13) 0.0017(9) 0.0068(10) 0.0013(10)
C14 0.0420(16) 0.0232(13) 0.0251(13) 0.0005(10) 0.0035(12) 0.0009(12)
C15 0.0484(19) 0.0320(16) 0.0334(16) -0.0007(12) -0.0060(14) -0.0004(14)
C16 0.0318(16) 0.0374(17) 0.0460(19) -0.0004(14) -0.0042(14) 0.0003(13)
C17 0.0298(14) 0.0255(14) 0.0394(16) 0.0001(12) 0.0052(12) 0.0018(11)
C18 0.0283(15) 0.0353(16) 0.0485(19) -0.0043(14) 0.0115(13) 0.0028(12)
C19 0.0388(18) 0.0456(19) 0.0455(19) -0.0070(15) 0.0107(15) -0.0086(15)
C20 0.0350(15) 0.0245(13) 0.0437(17) -0.0087(12) 0.0178(13) -0.0046(12)
C21 0.0370(16) 0.0237(13) 0.0506(19) -0.0026(13) 0.0178(14) 0.0010(12)
C22 0.049(2) 0.0284(16) 0.069(3) 0.0063(16) 0.0260(18) 0.0053(14)
C23 0.065(3) 0.0234(16) 0.098(4) -0.0036(18) 0.041(2) 0.0069(16)
C24 0.075(3) 0.0331(18) 0.094(3) -0.013(2) 0.057(3) 0.0053(19)
C25 0.055(2) 0.0289(15) 0.062(2) -0.0078(15) 0.0359(19) -0.0034(15)
C26 0.0425(16) 0.0215(12) 0.0195(12) -0.0036(9) 0.0105(11) -0.0023(11)
C27 0.0372(15) 0.0236(12) 0.0175(11) -0.0015(9) 0.0086(10) 0.0028(11)
C28 0.0362(15) 0.0305(14) 0.0230(13) -0.0043(10) 0.0045(11) 0.0017(12)
C29 0.0511(19) 0.0391(17) 0.0217(13) -0.0106(12) 0.0053(13) 0.0031(14)
C30 0.067(2) 0.0339(15) 0.0180(13) -0.0064(11) 0.0135(14) -0.0012(15)
C31 0.060(2) 0.0275(14) 0.0260(14) -0.0061(11) 0.0218(14) -0.0127(14)
F21 0.0448(11) 0.0296(9) 0.0441(11) 0.0075(8) 0.0214(9) 0.0102(8)
F22 0.0700(16) 0.0334(11) 0.0878(19) 0.0192(11) 0.0321(14) 0.0151(11)
F23 0.089(2) 0.0311(12) 0.136(3) 0.0021(14) 0.0584(19) 0.0187(13)
F24 0.128(3) 0.0462(15) 0.153(3) -0.0153(17) 0.110(3) 0.0123(16)
F25 0.0795(17) 0.0445(12) 0.0628(15) -0.0066(11) 0.0499(13) 0.0000(11)
F27 0.0329(8) 0.0369(9) 0.0167(7) 0.0010(6) 0.0063(6) -0.0059(7)
F28 0.0351(10) 0.0579(12) 0.0285(9) -0.0108(8) 0.0066(7) -0.0102(9)
F29 0.0608(14) 0.0742(16) 0.0241(9) -0.0181(10) 0.0011(9) -0.0099(12)
F30 0.0952(18) 0.0545(13) 0.0188(9) -0.0095(9) 0.0208(10) -0.0177(13)
F31 0.0849(17) 0.0463(12) 0.0320(10) -0.0116(9) 0.0336(11) -0.0288(11)
B1 0.0203(13) 0.0198(12) 0.0210(13) 0.0005(10) 0.0035(10) -0.0010(10)
C32 0.0208(12) 0.0246(12) 0.0236(12) 0.0010(10) 0.0036(9) 0.0009(10)
C33 0.0250(13) 0.0271(13) 0.0306(14) 0.0051(11) 0.0017(11) 0.0009(10)
C34 0.0237(13) 0.0288(14) 0.0387(16) 0.0080(12) 0.0022(11) 0.0031(11)
C35 0.0296(14) 0.0383(16) 0.0314(15) 0.0122(12) 0.0012(12) 0.0038(12)
C36 0.0263(13) 0.0385(16) 0.0269(14) 0.0059(12) 0.0006(11) 0.0003(12)
C37 0.0251(13) 0.0275(13) 0.0275(13) 0.0018(11) 0.0019(10) 0.0030(11)
C38 0.0418(18) 0.0316(16) 0.051(2) 0.0134(15) -0.0024(15) -0.0010(14)
F38A 0.104(4) 0.0247(15) 0.064(3) 0.0057(15) -0.025(3) -0.007(2)
F38B 0.107(5) 0.046(2) 0.078(3) 0.0153(19) 0.039(3) -0.022(2)
F38C 0.0434(19) 0.0323(16) 0.133(6) 0.006(2) -0.007(2) 0.0106(13)
F38D 0.106(14) 0.092(12) 0.23(3) 0.079(17) -0.017(17) -0.065(11)
F38E 0.13(2) 0.046(7) 0.070(10) 0.023(6) -0.031(12) 0.016(8)
F38F 0.23(4) 0.035(7) 0.132(19) -0.021(9) 0.10(2) -0.024(14)
C39 0.0386(17) 0.0460(19) 0.0318(16) 0.0066(14) -0.0047(13) -0.0005(15)
C40 0.0224(12) 0.0193(11) 0.0201(11) -0.0007(9) 0.0044(9) 0.0004(9)
C41 0.0289(13) 0.0200(12) 0.0210(12) -0.0007(9) 0.0070(10) -0.0011(10)
C42 0.0365(14) 0.0190(12) 0.0178(11) -0.0020(9) 0.0043(10) -0.0007(10)
C43 0.0305(13) 0.0199(11) 0.0220(12) -0.0026(9) 0.0004(10) -0.0021(10)
C44 0.0239(12) 0.0160(10) 0.0243(12) 0.0002(9) 0.0054(10) 0.0002(9)
C45 0.0216(11) 0.0189(11) 0.0203(11) 0.0003(9) 0.0044(9) 0.0010(9)
C46 0.0480(18) 0.0289(14) 0.0206(13) 0.0003(10) 0.0047(12) -0.0067(13)
C47 0.0253(13) 0.0247(13) 0.0305(14) 0.0002(10) 0.0047(11) -0.0018(10)
C48 0.0204(12) 0.0253(12) 0.0260(13) -0.0014(10) 0.0039(10) -0.0008(10)
C49 0.0260(13) 0.0318(15) 0.0353(15) -0.0110(12) 0.0047(11) -0.0047(11)
C50 0.0296(15) 0.0418(18) 0.0456(19) -0.0116(14) 0.0112(13) -0.0115(13)
C51 0.0313(16) 0.053(2) 0.060(2) -0.0203(18) 0.0225(16) -0.0134(15)
C52 0.0335(16) 0.0427(18) 0.058(2) -0.0222(17) 0.0219(15) -0.0075(14)
C53 0.0253(14) 0.0307(14) 0.0481(18) -0.0110(13) 0.0135(13) -0.0055(12)
C54 0.0376(18) 0.054(2) 0.062(2) -0.0126(19) 0.0176(17) -0.0144(16)
C55 0.045(2) 0.070(3) 0.118(5) -0.053(3) 0.044(3) -0.019(2)
C56 0.0195(11) 0.0207(11) 0.0218(12) -0.0012(9) 0.0006(9) -0.0023(9)
C57 0.0224(12) 0.0244(12) 0.0189(11) 0.0003(9) 0.0017(9) 0.0000(9)
C58 0.0278(13) 0.0199(12) 0.0258(13) 0.0027(10) 0.0006(10) -0.0015(10)
C59 0.0335(15) 0.0226(12) 0.0305(14) -0.0020(11) 0.0038(11) 0.0010(11)
C60 0.0298(14) 0.0267(13) 0.0235(13) -0.0033(10) 0.0073(10) 0.0001(11)
C61 0.0237(12) 0.0235(12) 0.0232(12) 0.0005(10) 0.0041(10) 0.0001(10)
C62 0.0462(18) 0.0262(14) 0.0310(15) 0.0072(12) 0.0042(13) 0.0022(13)
C63 0.051(2) 0.0353(17) 0.0329(16) -0.0031(13) 0.0158(14) 0.0059(14)
F39A 0.0413(13) 0.117(3) 0.093(2) -0.040(2) -0.0253(14) 0.0130(15)
F39B 0.128(3) 0.119(3) 0.0291(12) 0.0179(14) -0.0182(15) -0.056(2)
F39C 0.104(2) 0.0471(14) 0.0508(14) -0.0098(11) -0.0342(14) 0.0070(14)
F46A 0.101(2) 0.172(4) 0.0264(12) 0.0206(17) 0.0015(13) 0.063(2)
F46B 0.123(2) 0.0743(17) 0.0232(10) -0.0080(10) 0.0217(12) -0.0661(17)
F46C 0.130(2) 0.0366(11) 0.0268(10) -0.0106(8) 0.0261(12) -0.0263(13)
F47A 0.0298(9) 0.0413(11) 0.0512(12) 0.0053(9) 0.0157(8) 0.0063(8)
F47B 0.0361(9) 0.0420(10) 0.0341(9) 0.0121(8) 0.0093(7) -0.0072(8)
F47C 0.0440(11) 0.0423(11) 0.0459(11) -0.0131(9) 0.0130(9) -0.0216(9)
F54A 0.0551(14) 0.0686(17) 0.0741(17) 0.0079(13) 0.0232(12) -0.0227(13)
F54B 0.0699(17) 0.0527(15) 0.143(3) -0.0412(17) 0.0556(18) -0.0341(14)
F54C 0.0630(16) 0.095(2) 0.0654(17) -0.0058(15) -0.0053(13) -0.0478(16)
F55A 0.0670(18) 0.0535(16) 0.181(4) -0.059(2) 0.060(2) -0.0134(14)
F55B 0.097(3) 0.149(3) 0.099(3) -0.090(3) 0.032(2) -0.019(2)
F55C 0.0567(16) 0.095(2) 0.178(4) -0.085(2) 0.071(2) -0.0270(16)
F62A 0.113(2) 0.0356(12) 0.0572(15) 0.0112(11) -0.0086(14) -0.0288(13)
F62B 0.0565(13) 0.0520(13) 0.0507(13) 0.0224(10) 0.0056(10) 0.0175(11)
F62C 0.0832(17) 0.0468(13) 0.0520(13) 0.0229(10) 0.0362(12) 0.0200(12)
F63A 0.0453(13) 0.109(2) 0.0598(15) -0.0181(15) 0.0274(11) 0.0038(14)
F63B 0.113(2) 0.0533(14) 0.0447(13) 0.0141(11) 0.0446(14) 0.0278(14)
F63C 0.0922(19) 0.0442(12) 0.0508(13) -0.0215(10) 0.0342(13) -0.0095(12)

loop_
_atom_type_symbol
_atom_type_description
_atom_type_scat_dispersion_real
_atom_type_scat_dispersion_imag
_atom_type_scat_source
C C 0.0033 0.0016 'International Tables Vol C Tables 4.2.6.8 and 6.1.1.4'
H H 0.0000 0.0000 'International Tables Vol C Tables 4.2.6.8 and 6.1.1.4'
B B 0.0013 0.0007 'International Tables Vol C Tables 4.2.6.8 and 6.1.1.4'
N N 0.0061 0.0033 'International Tables Vol C Tables 4.2.6.8 and 6.1.1.4'
F F 0.0171 0.0103 'International Tables Vol C Tables 4.2.6.8 and 6.1.1.4'
Cl Cl 0.1484 0.1585 'International Tables Vol C Tables 4.2.6.8 and 6.1.1.4'
Pt Pt -1.7033 8.3905 'International Tables Vol C Tables 4.2.6.8 and 6.1.1.4'

loop_
_geom_angle_atom_site_label_1
_geom_angle_atom_site_label_2
_geom_angle_atom_site_label_3
_geom_angle
_geom_angle_site_symmetry_1
_geom_angle_site_symmetry_3
_geom_angle_publ_flag
C26 Pt1 C20 87.98(13) . . ?
C26 Pt1 N3 172.01(10) . . ?
C20 Pt1 N3 93.49(12) . . ?
C26 Pt1 N2 92.96(10) . . ?
C20 Pt1 N2 170.71(11) . . ?
N3 Pt1 N2 84.35(9) . . ?
C1 N1 C5 124.7(3) . . ?
C1 N1 H1N 117.7 . . ?
C5 N1 H1N 117.7 . . ?
C11 N2 C7 118.6(2) . . ?
C11 N2 Pt1 112.91(17) . . ?
C7 N2 Pt1 128.02(18) . . ?
C17 N3 C13 119.3(3) . . ?
C17 N3 Pt1 126.9(2) . . ?
C13 N3 Pt1 113.78(19) . . ?
N1 C1 C2 116.8(4) . . ?
N1 C1 C19 120.2(3) . . ?
C2 C1 C19 123.0(3) . . ?
C3 C2 C1 120.4(4) . . ?
C3 C2 H2 119.8 . . ?
C1 C2 H2 119.8 . . ?
C2 C3 C4 121.3(3) . . ?
C2 C3 H3 119.3 . . ?
C4 C3 H3 119.3 . . ?
C5 C4 C3 118.7(4) . . ?
C5 C4 H4 120.6 . . ?
C3 C4 H4 120.6 . . ?
C4 C5 N1 118.0(3) . . ?
C4 C5 C6 125.7(3) . . ?
N1 C5 C6 116.2(3) . . ?
C5 C6 C7 109.8(2) . . ?
C5 C6 H6A 109.7 . . ?
C7 C6 H6A 109.7 . . ?
C5 C6 H6B 109.7 . . ?
C7 C6 H6B 109.7 . . ?
H6A C6 H6B 108.2 . . ?
N2 C7 C8 121.6(3) . . ?
N2 C7 C6 117.2(3) . . ?
C8 C7 C6 121.0(3) . . ?
C9 C8 C7 119.7(3) . . ?
C9 C8 H8 120.2 . . ?
C7 C8 H8 120.2 . . ?
C8 C9 C10 118.9(3) . . ?
C8 C9 H9 120.5 . . ?
C10 C9 H9 120.5 . . ?
C9 C10 C11 119.4(3) . . ?
C9 C10 H10 120.3 . . ?
C11 C10 H10 120.3 . . ?
N2 C11 C10 121.4(3) . . ?
N2 C11 C12 117.1(2) . . ?
C10 C11 C12 121.5(2) . . ?
C11 C12 C13 112.2(2) . . ?
C11 C12 H12A 109.2 . . ?
C13 C12 H12A 109.2 . . ?
C11 C12 H12B 109.2 . . ?
C13 C12 H12B 109.2 . . ?
H12A C12 H12B 107.9 . . ?
N3 C13 C14 121.5(3) . . ?
N3 C13 C12 116.5(2) . . ?
C14 C13 C12 122.0(3) . . ?
C13 C14 C15 119.4(3) . . ?
C13 C14 H14 120.3 . . ?
C15 C14 H14 120.3 . . ?
C14 C15 C16 119.1(3) . . ?
C14 C15 H15 120.4 . . ?
C16 C15 H15 120.4 . . ?
C15 C16 C17 119.8(3) . . ?
C15 C16 H16 120.1 . . ?
C17 C16 H16 120.1 . . ?
N3 C17 C16 120.8(3) . . ?
N3 C17 C18 118.5(3) . . ?
C16 C17 C18 120.6(3) . . ?
C17 C18 C19 114.5(3) . . ?
C17 C18 H18A 108.6 . . ?
C19 C18 H18A 108.6 . . ?
C17 C18 H18B 108.6 . . ?
C19 C18 H18B 108.6 . . ?
H18A C18 H18B 107.6 . . ?
C1 C19 C18 118.2(3) . . ?
C1 C19 H19A 107.8 . . ?
C18 C19 H19A 107.8 . . ?
C1 C19 H19B 107.8 . . ?
C18 C19 H19B 107.8 . . ?
H19A C19 H19B 107.1 . . ?
C25 C20 C21 114.6(3) . . ?
C25 C20 Pt1 126.6(3) . . ?
C21 C20 Pt1 118.7(2) . . ?
F21 C21 C22 115.8(3) . . ?
F21 C21 C20 119.8(3) . . ?
C22 C21 C20 124.4(3) . . ?
F22 C22 C21 121.3(3) . . ?
F22 C22 C23 120.0(3) . . ?
C21 C22 C23 118.7(4) . . ?
F23 C23 C24 121.5(4) . . ?
F23 C23 C22 119.4(4) . . ?
C24 C23 C22 119.1(3) . . ?
F24 C24 C23 119.4(4) . . ?
F24 C24 C25 120.0(4) . . ?
C23 C24 C25 120.5(3) . . ?
F25 C25 C24 117.8(3) . . ?
F25 C25 C20 119.4(3) . . ?
C24 C25 C20 122.8(4) . . ?
C27 C26 C31 113.5(3) . . ?
C27 C26 Pt1 116.6(2) . . ?
C31 C26 Pt1 129.9(2) . . ?
F27 C27 C28 115.8(3) . . ?
F27 C27 C26 118.9(2) . . ?
C28 C27 C26 125.2(3) . . ?
F28 C28 C29 119.4(3) . . ?
F28 C28 C27 122.0(3) . . ?
C29 C28 C27 118.6(3) . . ?
F29 C29 C30 120.8(3) . . ?
F29 C29 C28 119.8(3) . . ?
C30 C29 C28 119.4(3) . . ?
F30 C30 C29 119.3(3) . . ?
F30 C30 C31 120.6(3) . . ?
C29 C30 C31 120.1(3) . . ?
F31 C31 C30 116.6(3) . . ?
F31 C31 C26 120.2(3) . . ?
C30 C31 C26 123.2(3) . . ?
C56 B1 C32 113.7(2) . . ?
C56 B1 C40 104.6(2) . . ?
C32 B1 C40 112.1(2) . . ?
C56 B1 C48 111.6(2) . . ?
C32 B1 C48 104.0(2) . . ?
C40 B1 C48 111.1(2) . . ?
C33 C32 C37 116.1(3) . . ?
C33 C32 B1 122.0(2) . . ?
C37 C32 B1 121.4(2) . . ?
C34 C33 C32 122.4(3) . . ?
C34 C33 H33 118.8 . . ?
C32 C33 H33 118.8 . . ?
C35 C34 C33 120.4(3) . . ?
C35 C34 C38 118.6(3) . . ?
C33 C34 C38 121.0(3) . . ?
C36 C35 C34 118.2(3) . . ?
C36 C35 H35 120.9 . . ?
C34 C35 H35 120.9 . . ?
C35 C36 C37 120.9(3) . . ?
C35 C36 C39 118.4(3) . . ?
C37 C36 C39 120.6(3) . . ?
C36 C37 C32 121.9(3) . . ?
C36 C37 H37 119.0 . . ?
C32 C37 H37 119.0 . . ?
F38F C38 F38E 111.1(14) . . ?
F38F C38 F38A 46.7(16) . . ?
F38E C38 F38A 132.3(7) . . ?
F38F C38 F38C 65.8(15) . . ?
F38E C38 F38C 49.8(10) . . ?
F38A C38 F38C 107.1(4) . . ?
F38F C38 F38B 136.7(9) . . ?
F38E C38 F38B 58.4(11) . . ?
F38A C38 F38B 105.8(4) . . ?
F38C C38 F38B 105.4(4) . . ?
F38F C38 F38D 109.3(16) . . ?
F38E C38 F38D 102.5(13) . . ?
F38A C38 F38D 64.3(14) . . ?
F38C C38 F38D 136.7(8) . . ?
F38B C38 F38D 46.7(13) . . ?
F38F C38 C34 110.7(8) . . ?
F38E C38 C34 113.1(7) . . ?
F38A C38 C34 114.4(3) . . ?
F38C C38 C34 112.0(3) . . ?
F38B C38 C34 111.6(3) . . ?
F38D C38 C34 109.7(9) . . ?
F39C C39 F39A 107.6(3) . . ?
F39C C39 F39B 108.1(3) . . ?
F39A C39 F39B 102.6(3) . . ?
F39C C39 C36 114.3(3) . . ?
F39A C39 C36 112.2(3) . . ?
F39B C39 C36 111.2(3) . . ?
C45 C40 C41 115.8(2) . . ?
C45 C40 B1 121.8(2) . . ?
C41 C40 B1 122.2(2) . . ?
C42 C41 C40 122.0(2) . . ?
C42 C41 H41 119.0 . . ?
C40 C41 H41 119.0 . . ?
C43 C42 C41 121.0(2) . . ?
C43 C42 C46 118.6(3) . . ?
C41 C42 C46 120.4(3) . . ?
C42 C43 C44 118.2(2) . . ?
C42 C43 H43 120.9 . . ?
C44 C43 H43 120.9 . . ?
C43 C44 C45 120.9(2) . . ?
C43 C44 C47 118.7(2) . . ?
C45 C44 C47 120.4(2) . . ?
C44 C45 C40 122.2(2) . . ?
C44 C45 H45 118.9 . . ?
C40 C45 H45 118.9 . . ?
F46B C46 F46A 106.6(3) . . ?
F46B C46 F46C 105.6(3) . . ?
F46A C46 F46C 104.2(3) . . ?
F46B C46 C42 114.0(3) . . ?
F46A C46 C42 112.6(3) . . ?
F46C C46 C42 113.0(2) . . ?
F47A C47 F47C 106.6(2) . . ?
F47A C47 F47B 105.9(2) . . ?
F47C C47 F47B 106.3(2) . . ?
F47A C47 C44 112.4(2) . . ?
F47C C47 C44 112.3(2) . . ?
F47B C47 C44 112.8(2) . . ?
C49 C48 C53 115.4(3) . . ?
C49 C48 B1 123.5(2) . . ?
C53 C48 B1 121.0(2) . . ?
C48 C49 C50 122.0(3) . . ?
C48 C49 H49 119.0 . . ?
C50 C49 H49 119.0 . . ?
C51 C50 C49 120.9(3) . . ?
C51 C50 C54 118.7(3) . . ?
C49 C50 C54 120.4(3) . . ?
C52 C51 C50 118.1(3) . . ?
C52 C51 H51 120.9 . . ?
C50 C51 H51 120.9 . . ?
C51 C52 C53 121.0(3) . . ?
C51 C52 C55 119.5(3) . . ?
C53 C52 C55 119.3(3) . . ?
C52 C53 C48 122.4(3) . . ?
C52 C53 H53 118.8 . . ?
C48 C53 H53 118.8 . . ?
F54B C54 F54C 107.5(4) . . ?
F54B C54 F54A 107.1(4) . . ?
F54C C54 F54A 104.5(3) . . ?
F54B C54 C50 113.7(3) . . ?
F54C C54 C50 111.1(4) . . ?
F54A C54 C50 112.3(3) . . ?
F55B C55 F55A 105.8(4) . . ?
F55B C55 F55C 106.6(5) . . ?
F55A C55 F55C 106.5(5) . . ?
F55B C55 C52 112.9(5) . . ?
F55A C55 C52 112.3(4) . . ?
F55C C55 C52 112.1(4) . . ?
C61 C56 C57 115.9(2) . . ?
C61 C56 B1 123.3(2) . . ?
C57 C56 B1 120.6(2) . . ?
C58 C57 C56 122.4(2) . . ?
C58 C57 H57 118.8 . . ?
C56 C57 H57 118.8 . . ?
C59 C58 C57 120.6(2) . . ?
C59 C58 C62 118.4(3) . . ?
C57 C58 C62 121.0(3) . . ?
C58 C59 C60 118.5(3) . . ?
C58 C59 H59 120.8 . . ?
C60 C59 H59 120.8 . . ?
C59 C60 C61 121.2(3) . . ?
C59 C60 C63 117.7(3) . . ?
C61 C60 C63 121.1(3) . . ?
C60 C61 C56 121.5(2) . . ?
C60 C61 H61 119.3 . . ?
C56 C61 H61 119.3 . . ?
F62C C62 F62A 107.9(3) . . ?
F62C C62 F62B 106.2(3) . . ?
F62A C62 F62B 104.4(3) . . ?
F62C C62 C58 113.8(3) . . ?
F62A C62 C58 112.0(3) . . ?
F62B C62 C58 112.0(3) . . ?
F63C C63 F63B 106.3(3) . . ?
F63C C63 F63A 105.3(3) . . ?
F63B C63 F63A 105.3(3) . . ?
F63C C63 C60 113.4(3) . . ?
F63B C63 C60 114.0(3) . . ?
F63A C63 C60 111.7(3) . . ?

loop_
_geom_bond_atom_site_label_1
_geom_bond_atom_site_label_2
_geom_bond_distance
_geom_bond_site_symmetry_2
_geom_bond_publ_flag
Pt1 C26 2.016(3) . ?
Pt1 C20 2.020(3) . ?
Pt1 N3 2.091(2) . ?
Pt1 N2 2.100(2) . ?
N1 C1 1.321(4) . ?
N1 C5 1.388(4) . ?
N1 H1N 0.8800 . ?
N2 C11 1.353(3) . ?
N2 C7 1.360(3) . ?
N3 C17 1.350(4) . ?
N3 C13 1.368(3) . ?
C1 C2 1.417(5) . ?
C1 C19 1.486(5) . ?
C2 C3 1.344(6) . ?
C2 H2 0.9500 . ?
C3 C4 1.396(6) . ?
C3 H3 0.9500 . ?
C4 C5 1.368(4) . ?
C4 H4 0.9500 . ?
C5 C6 1.496(4) . ?
C6 C7 1.511(4) . ?
C6 H6A 0.9900 . ?
C6 H6B 0.9900 . ?
C7 C8 1.387(4) . ?
C8 C9 1.373(5) . ?
C8 H8 0.9500 . ?
C9 C10 1.387(4) . ?
C9 H9 0.9500 . ?
C10 C11 1.393(4) . ?
C10 H10 0.9500 . ?
C11 C12 1.511(4) . ?
C12 C13 1.514(4) . ?
C12 H12A 0.9900 . ?
C12 H12B 0.9900 . ?
C13 C14 1.377(4) . ?
C14 C15 1.383(5) . ?
C14 H14 0.9500 . ?
C15 C16 1.384(5) . ?
C15 H15 0.9500 . ?
C16 C17 1.389(5) . ?
C16 H16 0.9500 . ?
C17 C18 1.514(4) . ?
C18 C19 1.538(5) . ?
C18 H18A 0.9900 . ?
C18 H18B 0.9900 . ?
C19 H19A 0.9900 . ?
C19 H19B 0.9900 . ?
C20 C25 1.388(4) . ?
C20 C21 1.396(5) . ?
C21 F21 1.353(4) . ?
C21 C22 1.385(5) . ?
C22 F22 1.358(4) . ?
C22 C23 1.385(5) . ?
C23 F23 1.352(4) . ?
C23 C24 1.384(7) . ?
C24 F24 1.346(4) . ?
C24 C25 1.385(5) . ?
C25 F25 1.360(4) . ?
C26 C27 1.385(4) . ?
C26 C31 1.397(4) . ?
C27 F27 1.360(3) . ?
C27 C28 1.376(4) . ?
C28 F28 1.342(4) . ?
C28 C29 1.376(4) . ?
C29 F29 1.348(4) . ?
C29 C30 1.374(5) . ?
C30 F30 1.352(3) . ?
C30 C31 1.382(5) . ?
C31 F31 1.353(4) . ?
B1 C56 1.641(4) . ?
B1 C32 1.643(4) . ?
B1 C40 1.645(4) . ?
B1 C48 1.649(4) . ?
C32 C33 1.400(4) . ?
C32 C37 1.403(4) . ?
C33 C34 1.397(4) . ?
C33 H33 0.9500 . ?
C34 C35 1.395(5) . ?
C34 C38 1.500(5) . ?
C35 C36 1.389(4) . ?
C35 H35 0.9500 . ?
C36 C37 1.399(4) . ?
C36 C39 1.504(5) . ?
C37 H37 0.9500 . ?
C38 F38F 1.285(13) . ?
C38 F38E 1.306(10) . ?
C38 F38A 1.306(5) . ?
C38 F38C 1.330(5) . ?
C38 F38B 1.330(5) . ?
C38 F38D 1.331(13) . ?
C39 F39C 1.288(4) . ?
C39 F39A 1.324(4) . ?
C39 F39B 1.329(4) . ?
C40 C45 1.401(3) . ?
C40 C41 1.414(4) . ?
C41 C42 1.392(4) . ?
C41 H41 0.9500 . ?
C42 C43 1.387(4) . ?
C42 C46 1.495(4) . ?
C43 C44 1.391(4) . ?
C43 H43 0.9500 . ?
C44 C45 1.396(4) . ?
C44 C47 1.502(4) . ?
C45 H45 0.9500 . ?
C46 F46B 1.314(4) . ?
C46 F46A 1.325(4) . ?
C46 F46C 1.330(4) . ?
C47 F47A 1.341(3) . ?
C47 F47C 1.343(3) . ?
C47 F47B 1.344(3) . ?
C48 C49 1.396(4) . ?
C48 C53 1.400(4) . ?
C49 C50 1.404(4) . ?
C49 H49 0.9500 . ?
C50 C51 1.377(5) . ?
C50 C54 1.505(5) . ?
C51 C52 1.376(5) . ?
C51 H51 0.9500 . ?
C52 C53 1.392(4) . ?
C52 C55 1.503(5) . ?
C53 H53 0.9500 . ?
C54 F54B 1.312(5) . ?
C54 F54C 1.344(5) . ?
C54 F54A 1.349(5) . ?
C55 F55B 1.333(7) . ?
C55 F55A 1.333(7) . ?
C55 F55C 1.343(5) . ?
C56 C61 1.407(4) . ?
C56 C57 1.410(4) . ?
C57 C58 1.392(4) . ?
C57 H57 0.9500 . ?
C58 C59 1.385(4) . ?
C58 C62 1.501(4) . ?
C59 C60 1.387(4) . ?
C59 H59 0.9500 . ?
C60 C61 1.400(4) . ?
C60 C63 1.493(4) . ?
C61 H61 0.9500 . ?
C62 F62C 1.319(4) . ?
C62 F62A 1.333(4) . ?
C62 F62B 1.343(4) . ?
C63 F63C 1.329(4) . ?
C63 F63B 1.331(4) . ?
C63 F63A 1.348(4) . ?

loop_
_geom_torsion_atom_site_label_1
_geom_torsion_atom_site_label_2
_geom_torsion_atom_site_label_3
_geom_torsion_atom_site_label_4
_geom_torsion
_geom_torsion_site_symmetry_1
_geom_torsion_site_symmetry_2
_geom_torsion_site_symmetry_3
_geom_torsion_site_symmetry_4
_geom_torsion_publ_flag
C26 Pt1 N2 C11 113.68(19) . . . . ?
C20 Pt1 N2 C11 18.1(8) . . . . ?
N3 Pt1 N2 C11 -58.77(18) . . . . ?
C26 Pt1 N2 C7 -57.9(2) . . . . ?
C20 Pt1 N2 C7 -153.4(7) . . . . ?
N3 Pt1 N2 C7 129.7(2) . . . . ?
C26 Pt1 N3 C17 161.1(7) . . . . ?
C20 Pt1 N3 C17 60.7(2) . . . . ?
N2 Pt1 N3 C17 -128.4(2) . . . . ?
C26 Pt1 N3 C13 -16.9(8) . . . . ?
C20 Pt1 N3 C13 -117.26(19) . . . . ?
N2 Pt1 N3 C13 53.67(18) . . . . ?
C5 N1 C1 C2 -1.6(4) . . . . ?
C5 N1 C1 C19 -179.6(3) . . . . ?
N1 C1 C2 C3 1.0(5) . . . . ?
C19 C1 C2 C3 178.9(3) . . . . ?
C1 C2 C3 C4 0.3(5) . . . . ?
C2 C3 C4 C5 -1.0(5) . . . . ?
C3 C4 C5 N1 0.4(5) . . . . ?
C3 C4 C5 C6 176.7(3) . . . . ?
C1 N1 C5 C4 1.0(4) . . . . ?
C1 N1 C5 C6 -175.7(3) . . . . ?
C4 C5 C6 C7 -94.1(4) . . . . ?
N1 C5 C6 C7 82.2(3) . . . . ?
C11 N2 C7 C8 -6.0(4) . . . . ?
Pt1 N2 C7 C8 165.1(2) . . . . ?
C11 N2 C7 C6 169.2(2) . . . . ?
Pt1 N2 C7 C6 -19.7(3) . . . . ?
C5 C6 C7 N2 -74.9(3) . . . . ?
C5 C6 C7 C8 100.3(3) . . . . ?
N2 C7 C8 C9 1.7(4) . . . . ?
C6 C7 C8 C9 -173.3(3) . . . . ?
C7 C8 C9 C10 3.2(4) . . . . ?
C8 C9 C10 C11 -3.7(4) . . . . ?
C7 N2 C11 C10 5.5(4) . . . . ?
Pt1 N2 C11 C10 -166.9(2) . . . . ?
C7 N2 C11 C12 -173.3(2) . . . . ?
Pt1 N2 C11 C12 14.3(3) . . . . ?
C9 C10 C11 N2 -0.7(4) . . . . ?
C9 C10 C11 C12 178.0(3) . . . . ?
N2 C11 C12 C13 55.1(3) . . . . ?
C10 C11 C12 C13 -123.7(3) . . . . ?
C17 N3 C13 C14 -3.1(4) . . . . ?
Pt1 N3 C13 C14 175.0(2) . . . . ?
C17 N3 C13 C12 176.3(2) . . . . ?
Pt1 N3 C13 C12 -5.5(3) . . . . ?
C11 C12 C13 N3 -60.8(3) . . . . ?
C11 C12 C13 C14 118.7(3) . . . . ?
N3 C13 C14 C15 0.6(4) . . . . ?
C12 C13 C14 C15 -178.8(3) . . . . ?
C13 C14 C15 C16 1.8(5) . . . . ?
C14 C15 C16 C17 -1.7(5) . . . . ?
C13 N3 C17 C16 3.2(4) . . . . ?
Pt1 N3 C17 C16 -174.7(2) . . . . ?
C13 N3 C17 C18 -174.9(3) . . . . ?
Pt1 N3 C17 C18 7.2(4) . . . . ?
C15 C16 C17 N3 -0.8(5) . . . . ?
C15 C16 C17 C18 177.3(3) . . . . ?
N3 C17 C18 C19 106.7(3) . . . . ?
C16 C17 C18 C19 -71.4(4) . . . . ?
N1 C1 C19 C18 -23.3(5) . . . . ?
C2 C1 C19 C18 158.8(3) . . . . ?
C17 C18 C19 C1 -65.9(4) . . . . ?
C26 Pt1 C20 C25 68.0(3) . . . . ?
N3 Pt1 C20 C25 -119.9(3) . . . . ?
N2 Pt1 C20 C25 163.9(6) . . . . ?
C26 Pt1 C20 C21 -109.0(3) . . . . ?
N3 Pt1 C20 C21 63.1(3) . . . . ?
N2 Pt1 C20 C21 -13.0(9) . . . . ?
C25 C20 C21 F21 -177.7(3) . . . . ?
Pt1 C20 C21 F21 -0.4(4) . . . . ?
C25 C20 C21 C22 1.9(5) . . . . ?
Pt1 C20 C21 C22 179.3(3) . . . . ?
F21 C21 C22 F22 -0.7(6) . . . . ?
C20 C21 C22 F22 179.6(4) . . . . ?
F21 C21 C22 C23 177.8(4) . . . . ?
C20 C21 C22 C23 -1.8(6) . . . . ?
F22 C22 C23 F23 -1.9(7) . . . . ?
C21 C22 C23 F23 179.5(4) . . . . ?
F22 C22 C23 C24 179.0(4) . . . . ?
C21 C22 C23 C24 0.4(7) . . . . ?
F23 C23 C24 F24 3.8(8) . . . . ?
C22 C23 C24 F24 -177.2(5) . . . . ?
F23 C23 C24 C25 -178.4(4) . . . . ?
C22 C23 C24 C25 0.6(8) . . . . ?
F24 C24 C25 F25 -3.7(7) . . . . ?
C23 C24 C25 F25 178.5(4) . . . . ?
F24 C24 C25 C20 177.3(4) . . . . ?
C23 C24 C25 C20 -0.5(7) . . . . ?
C21 C20 C25 F25 -179.7(3) . . . . ?
Pt1 C20 C25 F25 3.2(5) . . . . ?
C21 C20 C25 C24 -0.8(6) . . . . ?
Pt1 C20 C25 C24 -177.8(4) . . . . ?
C20 Pt1 C26 C27 89.9(2) . . . . ?
N3 Pt1 C26 C27 -10.8(9) . . . . ?
N2 Pt1 C26 C27 -80.8(2) . . . . ?
C20 Pt1 C26 C31 -90.2(3) . . . . ?
N3 Pt1 C26 C31 169.0(6) . . . . ?
N2 Pt1 C26 C31 99.0(3) . . . . ?
C31 C26 C27 F27 178.6(3) . . . . ?
Pt1 C26 C27 F27 -1.5(3) . . . . ?
C31 C26 C27 C28 -0.6(4) . . . . ?
Pt1 C26 C27 C28 179.3(2) . . . . ?
F27 C27 C28 F28 0.1(4) . . . . ?
C26 C27 C28 F28 179.4(3) . . . . ?
F27 C27 C28 C29 -179.6(3) . . . . ?
C26 C27 C28 C29 -0.4(5) . . . . ?
F28 C28 C29 F29 0.9(5) . . . . ?
C27 C28 C29 F29 -179.4(3) . . . . ?
F28 C28 C29 C30 -178.6(3) . . . . ?
C27 C28 C29 C30 1.1(5) . . . . ?
F29 C29 C30 F30 -0.5(5) . . . . ?
C28 C29 C30 F30 179.0(3) . . . . ?
F29 C29 C30 C31 179.7(3) . . . . ?
C28 C29 C30 C31 -0.8(5) . . . . ?
F30 C30 C31 F31 0.9(5) . . . . ?
C29 C30 C31 F31 -179.3(3) . . . . ?
F30 C30 C31 C26 179.9(3) . . . . ?
C29 C30 C31 C26 -0.3(6) . . . . ?
C27 C26 C31 F31 180.0(3) . . . . ?
Pt1 C26 C31 F31 0.1(5) . . . . ?
C27 C26 C31 C30 1.0(5) . . . . ?
Pt1 C26 C31 C30 -178.9(3) . . . . ?
C56 B1 C32 C33 -145.4(3) . . . . ?
C40 B1 C32 C33 -27.1(3) . . . . ?
C48 B1 C32 C33 93.0(3) . . . . ?
C56 B1 C32 C37 43.2(3) . . . . ?
C40 B1 C32 C37 161.6(2) . . . . ?
C48 B1 C32 C37 -78.4(3) . . . . ?
C37 C32 C33 C34 0.4(4) . . . . ?
B1 C32 C33 C34 -171.4(3) . . . . ?
C32 C33 C34 C35 0.0(5) . . . . ?
C32 C33 C34 C38 178.7(3) . . . . ?
C33 C34 C35 C36 -0.7(5) . . . . ?
C38 C34 C35 C36 -179.5(3) . . . . ?
C34 C35 C36 C37 1.0(5) . . . . ?
C34 C35 C36 C39 177.0(3) . . . . ?
C35 C36 C37 C32 -0.6(5) . . . . ?
C39 C36 C37 C32 -176.5(3) . . . . ?
C33 C32 C37 C36 -0.1(4) . . . . ?
B1 C32 C37 C36 171.7(3) . . . . ?
C35 C34 C38 F38F 126.5(19) . . . . ?
C33 C34 C38 F38F -52.3(19) . . . . ?
C35 C34 C38 F38E 1.0(14) . . . . ?
C33 C34 C38 F38E -177.8(14) . . . . ?
C35 C34 C38 F38A 177.2(4) . . . . ?
C33 C34 C38 F38A -1.5(6) . . . . ?
C35 C34 C38 F38C 55.1(6) . . . . ?
C33 C34 C38 F38C -123.6(5) . . . . ?
C35 C34 C38 F38B -62.7(5) . . . . ?
C33 C34 C38 F38B 118.5(5) . . . . ?
C35 C34 C38 F38D -112.8(17) . . . . ?
C33 C34 C38 F38D 68.4(17) . . . . ?
C35 C36 C39 F39C 166.7(3) . . . . ?
C37 C36 C39 F39C -17.3(5) . . . . ?
C35 C36 C39 F39A -70.4(4) . . . . ?
C37 C36 C39 F39A 105.6(4) . . . . ?
C35 C36 C39 F39B 43.9(5) . . . . ?
C37 C36 C39 F39B -140.1(3) . . . . ?
C56 B1 C40 C45 78.8(3) . . . . ?
C32 B1 C40 C45 -44.8(3) . . . . ?
C48 B1 C40 C45 -160.7(2) . . . . ?
C56 B1 C40 C41 -95.3(3) . . . . ?
C32 B1 C40 C41 141.0(2) . . . . ?
C48 B1 C40 C41 25.1(3) . . . . ?
C45 C40 C41 C42 0.9(4) . . . . ?
B1 C40 C41 C42 175.3(2) . . . . ?
C40 C41 C42 C43 -0.6(4) . . . . ?
C40 C41 C42 C46 179.2(3) . . . . ?
C41 C42 C43 C44 0.2(4) . . . . ?
C46 C42 C43 C44 -179.7(3) . . . . ?
C42 C43 C44 C45 -0.1(4) . . . . ?
C42 C43 C44 C47 -178.3(2) . . . . ?
C43 C44 C45 C40 0.3(4) . . . . ?
C47 C44 C45 C40 178.6(2) . . . . ?
C41 C40 C45 C44 -0.7(4) . . . . ?
B1 C40 C45 C44 -175.2(2) . . . . ?
C43 C42 C46 F46B -172.2(3) . . . . ?
C41 C42 C46 F46B 7.9(4) . . . . ?
C43 C42 C46 F46A -50.6(4) . . . . ?
C41 C42 C46 F46A 129.6(3) . . . . ?
C43 C42 C46 F46C 67.2(4) . . . . ?
C41 C42 C46 F46C -112.7(3) . . . . ?
C43 C44 C47 F47A 84.8(3) . . . . ?
C45 C44 C47 F47A -93.4(3) . . . . ?
C43 C44 C47 F47C -35.3(4) . . . . ?
C45 C44 C47 F47C 146.4(3) . . . . ?
C43 C44 C47 F47B -155.4(2) . . . . ?
C45 C44 C47 F47B 26.3(4) . . . . ?
C56 B1 C48 C49 -24.3(4) . . . . ?
C32 B1 C48 C49 98.7(3) . . . . ?
C40 B1 C48 C49 -140.5(3) . . . . ?
C56 B1 C48 C53 158.1(3) . . . . ?
C32 B1 C48 C53 -78.9(3) . . . . ?
C40 B1 C48 C53 41.9(4) . . . . ?
C53 C48 C49 C50 -3.0(5) . . . . ?
B1 C48 C49 C50 179.2(3) . . . . ?
C48 C49 C50 C51 2.7(6) . . . . ?
C48 C49 C50 C54 -179.0(3) . . . . ?
C49 C50 C51 C52 -1.1(6) . . . . ?
C54 C50 C51 C52 -179.4(4) . . . . ?
C50 C51 C52 C53 0.1(7) . . . . ?
C50 C51 C52 C55 -175.3(5) . . . . ?
C51 C52 C53 C48 -0.7(6) . . . . ?
C55 C52 C53 C48 174.8(4) . . . . ?
C49 C48 C53 C52 2.1(5) . . . . ?
B1 C48 C53 C52 179.9(3) . . . . ?
C51 C50 C54 F54B -162.7(4) . . . . ?
C49 C50 C54 F54B 19.0(6) . . . . ?
C51 C50 C54 F54C 75.9(5) . . . . ?
C49 C50 C54 F54C -102.5(4) . . . . ?
C51 C50 C54 F54A -40.8(5) . . . . ?
C49 C50 C54 F54A 140.9(4) . . . . ?
C51 C52 C55 F55B 97.1(5) . . . . ?
C53 C52 C55 F55B -78.4(6) . . . . ?
C51 C52 C55 F55A -143.3(4) . . . . ?
C53 C52 C55 F55A 41.1(7) . . . . ?
C51 C52 C55 F55C -23.4(8) . . . . ?
C53 C52 C55 F55C 161.1(5) . . . . ?
C32 B1 C56 C61 27.9(3) . . . . ?
C40 B1 C56 C61 -94.6(3) . . . . ?
C48 B1 C56 C61 145.2(2) . . . . ?
C32 B1 C56 C57 -157.9(2) . . . . ?
C40 B1 C56 C57 79.5(3) . . . . ?
C48 B1 C56 C57 -40.6(3) . . . . ?
C61 C56 C57 C58 -2.8(4) . . . . ?
B1 C56 C57 C58 -177.4(2) . . . . ?
C56 C57 C58 C59 2.5(4) . . . . ?
C56 C57 C58 C62 -177.4(3) . . . . ?
C57 C58 C59 C60 -0.4(4) . . . . ?
C62 C58 C59 C60 179.5(3) . . . . ?
C58 C59 C60 C61 -1.1(4) . . . . ?
C58 C59 C60 C63 177.5(3) . . . . ?
C59 C60 C61 C56 0.7(4) . . . . ?
C63 C60 C61 C56 -177.9(3) . . . . ?
C57 C56 C61 C60 1.2(4) . . . . ?
B1 C56 C61 C60 175.6(2) . . . . ?
C59 C58 C62 F62C -178.3(3) . . . . ?
C57 C58 C62 F62C 1.6(4) . . . . ?
C59 C58 C62 F62A -55.7(4) . . . . ?
C57 C58 C62 F62A 124.3(3) . . . . ?
C59 C58 C62 F62B 61.3(4) . . . . ?
C57 C58 C62 F62B -118.8(3) . . . . ?
C59 C60 C63 F63C 46.5(4) . . . . ?
C61 C60 C63 F63C -134.8(3) . . . . ?
C59 C60 C63 F63B 168.5(3) . . . . ?
C61 C60 C63 F63B -12.9(5) . . . . ?
C59 C60 C63 F63A -72.3(4) . . . . ?
C61 C60 C63 F63A 106.3(3) . . . . ?
